data_4036439
loop_
_publ_author_name
'Kabala, Kamil'
'Grzeszczyk, Barbara'
'Stecko, Sebastian'
'Furman, Bart\/lomiej'
'Chmielewski, Marek'

_publ_section_title
;
 Approach to Monobactams and Nocardicins via Diastereoselective Kinugasa
 Reaction.
;
_journal_issue 24
_journal_name_full 'The Journal of organic chemistry'
_journal_page_first 12038
_journal_page_last 12046
_journal_paper_doi 10.1021/acs.joc.5b01979
_journal_volume 80
_journal_year 2015
_chemical_absolute_configuration rm
_chemical_formula_moiety 'C26 H26 N2 O8'
_chemical_formula_sum 'C26 H26 N2 O8'
_chemical_formula_weight 494.49
_space_group_crystal_system trigonal
_space_group_IT_number 152
_space_group_name_Hall 'P 31 2"'
_space_group_name_H-M_alt 'P 31 2 1'
_atom_sites_solution_hydrogens geom
_atom_sites_solution_primary direct
_atom_sites_solution_secondary difmap
_audit_creation_method SHELXL-2014
_cell_angle_alpha 90
_cell_angle_beta 90
_cell_angle_gamma 120
_cell_formula_units_Z 6
_cell_length_a 9.367(10)
_cell_length_b 9.367(10)
_cell_length_c 49.29(9)
_cell_measurement_temperature 164(2)
_cell_measurement_theta_max 70.86
_cell_measurement_theta_min 5.38
_cell_volume 3745(9)
_computing_cell_refinement 'Bruker SAINT'
_computing_data_collection 'Bruker APEX2'
_computing_data_reduction 'Bruker SAINT'
_computing_molecular_graphics 'Bruker SHELXTL'
_computing_publication_material 'Bruker SHELXTL'
_computing_structure_refinement 'SHELXL-2014 (Sheldrick, 2014)'
_computing_structure_solution 'SHELXL-2014 (Sheldrick, 2014)'
_diffrn_ambient_temperature 164(2)
_diffrn_measured_fraction_theta_full 0.996
_diffrn_measured_fraction_theta_max 0.959
_diffrn_measurement_device_type 'Bruker APEX-II CCD'
_diffrn_measurement_method '\f and \w scans'
_diffrn_radiation_monochromator graphite
_diffrn_radiation_type CuK\a
_diffrn_radiation_wavelength 1.54178
_diffrn_reflns_av_R_equivalents 0.2959
_diffrn_reflns_av_unetI/netI 0.0973
_diffrn_reflns_Laue_measured_fraction_full 0.996
_diffrn_reflns_Laue_measured_fraction_max 0.959
_diffrn_reflns_limit_h_max 11
_diffrn_reflns_limit_h_min -10
_diffrn_reflns_limit_k_max 11
_diffrn_reflns_limit_k_min -11
_diffrn_reflns_limit_l_max 57
_diffrn_reflns_limit_l_min -56
_diffrn_reflns_number 32094
_diffrn_reflns_point_group_measured_fraction_full 0.997
_diffrn_reflns_point_group_measured_fraction_max 0.958
_diffrn_reflns_theta_full 67.679
_diffrn_reflns_theta_max 70.858
_diffrn_reflns_theta_min 5.384
_diffrn_source 'fine-focus sealed tube'
_exptl_absorpt_coefficient_mu 0.822
_exptl_absorpt_correction_T_max 0.930
_exptl_absorpt_correction_T_min 0.8050
_exptl_absorpt_correction_type multi-scan
_exptl_absorpt_process_details sadabs
_exptl_crystal_colour colourless
_exptl_crystal_density_diffrn 1.315
_exptl_crystal_description prism
_exptl_crystal_F_000 1560
_exptl_crystal_size_max 0.275
_exptl_crystal_size_mid 0.270
_exptl_crystal_size_min 0.088
_refine_diff_density_max 0.286
_refine_diff_density_min -0.318
_refine_diff_density_rms 0.078
_refine_ls_abs_structure_details
;
 Refined as an inversion twin.
;
_refine_ls_abs_structure_Flack 0.8(6)
_refine_ls_extinction_coef 0.00141(18)
_refine_ls_extinction_expression Fc^*^=kFc[1+0.001xFc^2^\l^3^/sin(2\q)]^-1/4^
_refine_ls_extinction_method SHELXL
_refine_ls_goodness_of_fit_ref 1.188
_refine_ls_hydrogen_treatment constr
_refine_ls_matrix_type full
_refine_ls_number_parameters 330
_refine_ls_number_reflns 4627
_refine_ls_number_restraints 0
_refine_ls_restrained_S_all 1.188
_refine_ls_R_factor_all 0.1210
_refine_ls_R_factor_gt 0.0990
_refine_ls_shift/su_max 0.000
_refine_ls_shift/su_mean 0.000
_refine_ls_structure_factor_coef Fsqd
_refine_ls_weighting_details 'w=1/[\s^2^(Fo^2^)+5.6946P] where P=(Fo^2^+2Fc^2^)/3'
_refine_ls_weighting_scheme calc
_refine_ls_wR_factor_gt 0.1474
_refine_ls_wR_factor_ref 0.1607
_reflns_Friedel_coverage 0.686
_reflns_Friedel_fraction_full 0.999
_reflns_Friedel_fraction_max 0.955
_reflns_number_gt 3918
_reflns_number_total 4627
_reflns_threshold_expression 'I > 2\s(I)'
_cod_data_source_file jo5b01979_si_003.cif
_cod_data_source_block 2KKP23B_0m
_cod_original_cell_volume 3746(11)
_cod_database_code 4036439
_shelx_space_group_comment
;
The symmetry employed for this shelxl refinement is uniquely defined
by the following loop, which should always be used as a source of
symmetry information in preference to the above space-group names.
They are only intended as comments.
;
_shelx_estimated_absorpt_t_min 0.805
_shelx_estimated_absorpt_t_max 0.931
_shelxl_version_number 2014-3

loop_
_space_group_symop_operation_xyz
'x, y, z'
'-y, x-y, z+1/3'
'-x+y, -x, z+2/3'
'x-y, -y, -z+2/3'
'-x, -x+y, -z+1/3'
'y, x, -z'

loop_
_atom_site_label
_atom_site_type_symbol
_atom_site_fract_x
_atom_site_fract_y
_atom_site_fract_z
_atom_site_U_iso_or_equiv
_atom_site_adp_type
_atom_site_occupancy
_atom_site_site_symmetry_order
_atom_site_calc_flag
_atom_site_refinement_flags_posn
_atom_site_refinement_flags_adp
O1 O 0.6417(5) 0.3810(5) 0.13136(9) 0.0333(11) Uani 1 1 d . .
O2 O 0.8004(5) 0.0257(5) 0.15382(9) 0.0260(9) Uani 1 1 d . .
O3 O 0.5908(5) -0.2274(5) 0.14304(10) 0.0369(11) Uani 1 1 d . .
O4 O 0.2654(5) 0.0915(6) 0.12535(9) 0.0365(11) Uani 1 1 d . .
O5 O 0.7579(5) 0.1597(5) 0.05617(9) 0.0334(11) Uani 1 1 d . .
O6 O 0.8463(8) -0.0078(8) 0.07172(11) 0.0627(17) Uani 1 1 d . .
O7 O 0.5033(6) 0.3441(5) 0.05408(10) 0.0417(12) Uani 1 1 d . .
O8 O 0.2733(7) 0.3596(7) 0.05137(13) 0.0649(18) Uani 1 1 d . .
N1 N 0.6245(6) 0.1350(5) 0.14357(10) 0.0231(11) Uani 1 1 d . .
N2 N 0.4025(6) 0.0601(6) 0.08685(10) 0.0263(11) Uani 1 1 d . .
C1 C 0.6763(7) 0.3001(7) 0.14714(12) 0.0254(13) Uani 1 1 d . .
C2 C 0.7717(7) 0.3493(7) 0.17357(12) 0.0235(12) Uani 1 1 d . .
C3 C 0.8367(7) 0.4986(7) 0.18760(13) 0.0303(14) Uani 1 1 d . .
H3 H 0.8367 0.5916 0.1799 0.036 Uiso 1 1 calc R U
C4 C 0.9028(7) 0.5056(8) 0.21381(13) 0.0332(15) Uani 1 1 d . .
H4 H 0.9460 0.6049 0.2240 0.040 Uiso 1 1 calc R U
C5 C 0.9058(8) 0.3702(8) 0.22503(14) 0.0362(16) Uani 1 1 d . .
H5 H 0.9501 0.3780 0.2427 0.043 Uiso 1 1 calc R U
C6 C 0.8435(8) 0.2223(8) 0.21027(13) 0.0343(15) Uani 1 1 d . .
H6 H 0.8480 0.1304 0.2174 0.041 Uiso 1 1 calc R U
C7 C 0.7739(7) 0.2151(7) 0.18446(13) 0.0267(14) Uani 1 1 d . .
C8 C 0.6855(7) 0.0706(7) 0.16522(12) 0.0232(13) Uani 1 1 d . .
H8 H 0.5921 -0.0256 0.1745 0.028 Uiso 1 1 calc R U
C9 C 0.5018(7) 0.0304(7) 0.12420(12) 0.0246(13) Uani 1 1 d . .
H9 H 0.4463 -0.0860 0.1309 0.030 Uiso 1 1 calc R U
C10 C 0.5423(7) 0.0333(7) 0.09241(13) 0.0289(14) Uani 1 1 d . .
H10 H 0.5215 -0.0763 0.0857 0.035 Uiso 1 1 calc R U
C11 C 0.3703(7) 0.0706(7) 0.11437(12) 0.0249(13) Uani 1 1 d . .
C12 C 0.7357(7) -0.1306(7) 0.14348(13) 0.0264(13) Uani 1 1 d . .
C13 C 0.8674(8) -0.1615(8) 0.13276(14) 0.0369(16) Uani 1 1 d . .
H13A H 0.8276 -0.2802 0.1329 0.055 Uiso 1 1 calc R U
H13B H 0.9658 -0.1046 0.1442 0.055 Uiso 1 1 calc R U
H13C H 0.8950 -0.1200 0.1141 0.055 Uiso 1 1 calc R U
C14 C 0.7119(8) 0.1723(8) 0.08449(12) 0.0312(15) Uani 1 1 d . .
H14A H 0.7148 0.2787 0.0868 0.037 Uiso 1 1 calc R U
H14B H 0.7948 0.1721 0.0969 0.037 Uiso 1 1 calc R U
C15 C 0.8309(8) 0.0678(8) 0.05284(14) 0.0352(16) Uani 1 1 d . .
C16 C 0.8852(10) 0.0695(10) 0.02379(14) 0.047(2) Uani 1 1 d . .
H16A H 1.0010 0.1553 0.0217 0.071 Uiso 1 1 calc R U
H16B H 0.8168 0.0924 0.0115 0.071 Uiso 1 1 calc R U
H16C H 0.8729 -0.0380 0.0193 0.071 Uiso 1 1 calc R U
C17 C 0.3087(8) 0.0526(7) 0.06248(12) 0.0265(13) Uani 1 1 d . .
H17 H 0.2213 0.0780 0.0682 0.032 Uiso 1 1 calc R U
C18 C 0.2221(8) -0.1185(8) 0.04958(13) 0.0288(14) Uani 1 1 d . .
C19 C 0.0525(8) -0.2183(8) 0.05255(14) 0.0360(16) Uani 1 1 d . .
H19 H -0.0094 -0.1775 0.0615 0.043 Uiso 1 1 calc R U
C20 C -0.0262(9) -0.3780(8) 0.04233(15) 0.0449(19) Uani 1 1 d . .
H20 H -0.1418 -0.4462 0.0447 0.054 Uiso 1 1 calc R U
C21 C 0.0609(10) -0.4396(8) 0.02870(15) 0.049(2) Uani 1 1 d . .
H21 H 0.0058 -0.5488 0.0217 0.058 Uiso 1 1 calc R U
C22 C 0.2293(10) -0.3399(9) 0.02537(14) 0.046(2) Uani 1 1 d . .
H22 H 0.2903 -0.3804 0.0160 0.055 Uiso 1 1 calc R U
C23 C 0.3097(9) -0.1802(9) 0.03575(14) 0.0373(16) Uani 1 1 d . .
H23 H 0.4253 -0.1126 0.0334 0.045 Uiso 1 1 calc R U
C24 C 0.4182(9) 0.1835(8) 0.04136(14) 0.0389(17) Uani 1 1 d . .
H24A H 0.4994 0.1558 0.0338 0.047 Uiso 1 1 calc R U
H24B H 0.3492 0.1847 0.0263 0.047 Uiso 1 1 calc R U
C25 C 0.4135(9) 0.4166(9) 0.05953(16) 0.0444(19) Uani 1 1 d . .
C26 C 0.5069(11) 0.5698(9) 0.07641(19) 0.065(3) Uani 1 1 d . .
H26A H 0.4392 0.6216 0.0790 0.098 Uiso 1 1 calc R U
H26B H 0.6093 0.6470 0.0671 0.098 Uiso 1 1 calc R U
H26C H 0.5329 0.5407 0.0941 0.098 Uiso 1 1 calc R U

loop_
_atom_site_aniso_label
_atom_site_aniso_U_11
_atom_site_aniso_U_22
_atom_site_aniso_U_33
_atom_site_aniso_U_23
_atom_site_aniso_U_13
_atom_site_aniso_U_12
O1 0.032(2) 0.026(2) 0.045(3) 0.002(2) -0.003(2) 0.017(2)
O2 0.018(2) 0.018(2) 0.043(3) -0.0025(18) 0.0001(18) 0.0103(17)
O3 0.021(2) 0.026(2) 0.057(3) -0.006(2) 0.000(2) 0.006(2)
O4 0.027(2) 0.048(3) 0.038(3) -0.005(2) 0.002(2) 0.021(2)
O5 0.035(2) 0.042(3) 0.034(3) 0.000(2) 0.007(2) 0.027(2)
O6 0.093(5) 0.082(4) 0.050(3) 0.017(3) 0.014(3) 0.072(4)
O7 0.036(3) 0.025(2) 0.058(3) -0.002(2) -0.004(2) 0.011(2)
O8 0.052(4) 0.046(3) 0.106(5) -0.009(3) -0.019(3) 0.030(3)
N1 0.019(2) 0.019(2) 0.034(3) -0.005(2) -0.007(2) 0.010(2)
N2 0.022(3) 0.029(3) 0.030(3) -0.003(2) -0.004(2) 0.015(2)
C1 0.018(3) 0.020(3) 0.040(4) -0.001(3) 0.001(3) 0.010(2)
C2 0.019(3) 0.020(3) 0.030(3) -0.007(3) -0.002(2) 0.009(2)
C3 0.018(3) 0.026(3) 0.042(4) -0.005(3) 0.004(3) 0.007(3)
C4 0.022(3) 0.030(3) 0.040(4) -0.011(3) 0.001(3) 0.007(3)
C5 0.026(3) 0.039(4) 0.044(4) -0.009(3) -0.007(3) 0.017(3)
C6 0.030(3) 0.038(4) 0.039(4) -0.003(3) -0.002(3) 0.020(3)
C7 0.015(3) 0.031(3) 0.031(3) -0.006(3) 0.000(2) 0.009(3)
C8 0.015(3) 0.017(3) 0.039(4) 0.001(2) 0.004(2) 0.010(2)
C9 0.018(3) 0.018(3) 0.036(4) -0.001(2) 0.001(2) 0.008(2)
C10 0.021(3) 0.022(3) 0.047(4) -0.002(3) 0.001(3) 0.014(3)
C11 0.021(3) 0.021(3) 0.032(3) -0.002(3) -0.001(3) 0.010(2)
C12 0.029(3) 0.019(3) 0.035(4) -0.001(2) 0.000(3) 0.014(3)
C13 0.029(4) 0.033(4) 0.054(5) 0.001(3) 0.004(3) 0.020(3)
C14 0.030(3) 0.039(4) 0.024(3) -0.003(3) 0.003(3) 0.016(3)
C15 0.037(4) 0.035(4) 0.041(4) 0.002(3) 0.005(3) 0.024(3)
C16 0.062(5) 0.061(5) 0.037(4) -0.003(4) 0.008(4) 0.044(4)
C17 0.028(3) 0.029(3) 0.024(3) -0.001(3) -0.005(3) 0.016(3)
C18 0.036(4) 0.027(3) 0.030(3) 0.000(3) -0.002(3) 0.021(3)
C19 0.037(4) 0.032(4) 0.035(4) -0.001(3) -0.004(3) 0.014(3)
C20 0.035(4) 0.030(4) 0.050(5) 0.003(3) -0.008(3) 0.002(3)
C21 0.068(5) 0.022(3) 0.052(5) -0.005(3) -0.015(4) 0.020(4)
C22 0.068(5) 0.043(4) 0.041(4) -0.016(3) -0.018(4) 0.039(4)
C23 0.038(4) 0.038(4) 0.040(4) -0.009(3) -0.007(3) 0.023(3)
C24 0.043(4) 0.027(3) 0.045(4) 0.000(3) -0.005(3) 0.016(3)
C25 0.043(4) 0.029(4) 0.064(5) 0.004(3) 0.000(4) 0.019(3)
C26 0.055(5) 0.024(4) 0.101(7) -0.013(4) -0.004(5) 0.009(4)

loop_
_atom_type_symbol
_atom_type_description
_atom_type_scat_dispersion_real
_atom_type_scat_dispersion_imag
_atom_type_scat_source
C C 0.0181 0.0091 'International Tables Vol C Tables 4.2.6.8 and 6.1.1.4'
N N 0.0311 0.0180 'International Tables Vol C Tables 4.2.6.8 and 6.1.1.4'
O O 0.0492 0.0322 'International Tables Vol C Tables 4.2.6.8 and 6.1.1.4'
H H 0.0000 0.0000 'International Tables Vol C Tables 4.2.6.8 and 6.1.1.4'

loop_
_geom_angle_atom_site_label_1
_geom_angle_atom_site_label_2
_geom_angle_atom_site_label_3
_geom_angle
C12 O2 C8 117.2(4)
C15 O5 C14 115.1(5)
C25 O7 C24 116.9(5)
C1 N1 C9 124.1(5)
C1 N1 C8 112.0(5)
C9 N1 C8 122.9(5)
C11 N2 C17 130.4(5)
C11 N2 C10 94.2(5)
C17 N2 C10 134.7(5)
O1 C1 N1 123.6(5)
O1 C1 C2 130.5(5)
N1 C1 C2 105.8(5)
C7 C2 C3 121.5(6)
C7 C2 C1 109.5(5)
C3 C2 C1 128.7(6)
C2 C3 C4 117.3(6)
C2 C3 H3 121.4
C4 C3 H3 121.4
C5 C4 C3 121.7(6)
C5 C4 H4 119.2
C3 C4 H4 119.2
C4 C5 C6 120.1(6)
C4 C5 H5 119.9
C6 C5 H5 119.9
C5 C6 C7 117.8(6)
C5 C6 H6 121.1
C7 C6 H6 121.1
C2 C7 C6 121.6(6)
C2 C7 C8 108.7(5)
C6 C7 C8 129.6(6)
O2 C8 N1 109.5(5)
O2 C8 C7 110.3(4)
N1 C8 C7 103.8(5)
O2 C8 H8 111.0
N1 C8 H8 111.0
C7 C8 H8 111.0
N1 C9 C11 120.6(5)
N1 C9 C10 122.3(5)
C11 C9 C10 84.3(4)
N1 C9 H9 109.1
C11 C9 H9 109.1
C10 C9 H9 109.1
N2 C10 C14 116.3(5)
N2 C10 C9 87.8(4)
C14 C10 C9 113.7(5)
N2 C10 H10 112.3
C14 C10 H10 112.3
C9 C10 H10 112.3
O4 C11 N2 131.2(6)
O4 C11 C9 135.1(6)
N2 C11 C9 93.5(5)
O3 C12 O2 122.9(5)
O3 C12 C13 125.4(5)
O2 C12 C13 111.7(5)
C12 C13 H13A 109.5
C12 C13 H13B 109.5
H13A C13 H13B 109.5
C12 C13 H13C 109.5
H13A C13 H13C 109.5
H13B C13 H13C 109.5
O5 C14 C10 113.2(5)
O5 C14 H14A 108.9
C10 C14 H14A 108.9
O5 C14 H14B 108.9
C10 C14 H14B 108.9
H14A C14 H14B 107.7
O6 C15 O5 121.4(6)
O6 C15 C16 126.1(6)
O5 C15 C16 112.4(6)
C15 C16 H16A 109.5
C15 C16 H16B 109.5
H16A C16 H16B 109.5
C15 C16 H16C 109.5
H16A C16 H16C 109.5
H16B C16 H16C 109.5
N2 C17 C18 112.4(5)
N2 C17 C24 111.7(5)
C18 C17 C24 110.3(5)
N2 C17 H17 107.4
C18 C17 H17 107.4
C24 C17 H17 107.4
C19 C18 C23 118.9(6)
C19 C18 C17 119.4(6)
C23 C18 C17 121.7(6)
C18 C19 C20 119.9(7)
C18 C19 H19 120.0
C20 C19 H19 120.0
C21 C20 C19 121.2(7)
C21 C20 H20 119.4
C19 C20 H20 119.4
C22 C21 C20 119.1(6)
C22 C21 H21 120.5
C20 C21 H21 120.5
C21 C22 C23 120.2(7)
C21 C22 H22 119.9
C23 C22 H22 119.9
C22 C23 C18 120.7(7)
C22 C23 H23 119.6
C18 C23 H23 119.6
O7 C24 C17 109.6(5)
O7 C24 H24A 109.7
C17 C24 H24A 109.7
O7 C24 H24B 109.7
C17 C24 H24B 109.7
H24A C24 H24B 108.2
O8 C25 O7 121.6(7)
O8 C25 C26 126.1(7)
O7 C25 C26 112.3(7)
C25 C26 H26A 109.5
C25 C26 H26B 109.5
H26A C26 H26B 109.5
C25 C26 H26C 109.5
H26A C26 H26C 109.5
H26B C26 H26C 109.5

loop_
_geom_bond_atom_site_label_1
_geom_bond_atom_site_label_2
_geom_bond_distance
O1 C1 1.237(7)
O2 C12 1.372(7)
O2 C8 1.451(6)
O3 C12 1.198(7)
O4 C11 1.220(7)
O5 C15 1.351(7)
O5 C14 1.483(7)
O6 C15 1.220(8)
O7 C25 1.347(8)
O7 C24 1.446(7)
O8 C25 1.213(9)
N1 C1 1.381(7)
N1 C9 1.438(7)
N1 C8 1.474(7)
N2 C11 1.404(8)
N2 C17 1.470(7)
N2 C10 1.477(7)
C1 C2 1.516(8)
C2 C7 1.376(8)
C2 C3 1.398(8)
C3 C4 1.419(9)
C3 H3 0.9500
C4 C5 1.397(9)
C4 H4 0.9500
C5 C6 1.408(9)
C5 H5 0.9500
C6 C7 1.415(9)
C6 H6 0.9500
C7 C8 1.516(8)
C8 H8 1.0000
C9 C11 1.536(8)
C9 C10 1.609(9)
C9 H9 1.0000
C10 C14 1.518(8)
C10 H10 1.0000
C12 C13 1.497(8)
C13 H13A 0.9800
C13 H13B 0.9800
C13 H13C 0.9800
C14 H14A 0.9900
C14 H14B 0.9900
C15 C16 1.517(9)
C16 H16A 0.9800
C16 H16B 0.9800
C16 H16C 0.9800
C17 C18 1.527(8)
C17 C24 1.543(8)
C17 H17 1.0000
C18 C19 1.391(9)
C18 C23 1.395(9)
C19 C20 1.390(9)
C19 H19 0.9500
C20 C21 1.386(10)
C20 H20 0.9500
C21 C22 1.383(11)
C21 H21 0.9500
C22 C23 1.393(9)
C22 H22 0.9500
C23 H23 0.9500
C24 H24A 0.9900
C24 H24B 0.9900
C25 C26 1.504(10)
C26 H26A 0.9800
C26 H26B 0.9800
C26 H26C 0.9800

loop_
_geom_hbond_atom_site_label_D
_geom_hbond_atom_site_label_H
_geom_hbond_atom_site_label_A
_geom_hbond_distance_DH
_geom_hbond_distance_HA
_geom_hbond_distance_DA
_geom_hbond_angle_DHA
_geom_hbond_site_symmetry_A
C24 H24A O5 0.99 2.64 3.378(9) 131.2 .
C17 H17 O8 1.00 2.57 3.103(8) 113.3 .
C14 H14A O1 0.99 2.62 3.298(8) 125.7 .
C13 H13C O6 0.98 2.48 3.384(10) 152.7 .
C13 H13B O4 0.98 2.64 3.288(8) 124.0 1_655
C9 H9 O3 1.00 2.40 3.066(8) 123.8 .
C8 H8 O1 1.00 2.58 3.577(8) 175.6 5_655
C24 H24A O5 0.99 2.64 3.378(9) 131.2 .
C17 H17 O8 1.00 2.57 3.103(8) 113.3 .
C14 H14A O1 0.99 2.62 3.298(8) 125.7 .
C13 H13C O6 0.98 2.48 3.384(10) 152.7 .
C13 H13B O4 0.98 2.64 3.288(8) 124.0 1_655
C9 H9 O3 1.00 2.40 3.066(8) 123.8 .
C8 H8 O1 1.00 2.58 3.577(8) 175.6 5_655
C24 H24A O5 0.99 2.64 3.378(9) 131.2 .
C17 H17 O8 1.00 2.57 3.103(8) 113.3 .
C14 H14A O1 0.99 2.62 3.298(8) 125.7 .
C13 H13C O6 0.98 2.48 3.384(10) 152.7 .
C13 H13B O4 0.98 2.64 3.288(8) 124.0 1_655
C9 H9 O3 1.00 2.40 3.066(8) 123.8 .
C8 H8 O1 1.00 2.58 3.577(8) 175.6 5_655
C24 H24A O5 0.99 2.64 3.378(9) 131.2 .
C17 H17 O8 1.00 2.57 3.103(8) 113.3 .
C14 H14A O1 0.99 2.62 3.298(8) 125.7 .
C13 H13C O6 0.98 2.48 3.384(10) 152.7 .
C13 H13B O4 0.98 2.64 3.288(8) 124.0 1_655
C9 H9 O3 1.00 2.40 3.066(8) 123.8 .
C24 H24A O5 0.99 2.64 3.378(9) 131.2 .
C17 H17 O8 1.00 2.57 3.103(8) 113.3 .
C14 H14A O1 0.99 2.62 3.298(8) 125.7 .
C13 H13C O6 0.98 2.48 3.384(10) 152.7 .
C13 H13B O4 0.98 2.64 3.288(8) 124.0 1_655
C9 H9 O3 1.00 2.40 3.066(8) 123.8 .
C24 H24A O5 0.99 2.64 3.378(9) 131.2 .
C17 H17 O8 1.00 2.57 3.103(8) 113.3 .
C14 H14A O1 0.99 2.62 3.298(8) 125.7 .
C13 H13C O6 0.98 2.48 3.384(10) 152.7 .
C13 H13B O4 0.98 2.64 3.288(8) 124.0 1_655
C9 H9 O3 1.00 2.40 3.066(8) 123.8 .
C24 H24A O5 0.99 2.64 3.378(9) 131.2 .
C17 H17 O8 1.00 2.57 3.103(8) 113.3 .
C14 H14A O1 0.99 2.62 3.298(8) 125.7 .
C13 H13C O6 0.98 2.48 3.384(10) 152.7 .
C13 H13B O4 0.98 2.64 3.288(8) 124.0 1_655
C9 H9 O3 1.00 2.40 3.066(8) 123.8 .
C24 H24A O5 0.99 2.64 3.378(9) 131.2 .
C17 H17 O8 1.00 2.57 3.103(8) 113.3 .
C14 H14A O1 0.99 2.62 3.298(8) 125.7 .
C13 H13C O6 0.98 2.48 3.384(10) 152.7 .
C13 H13B O4 0.98 2.64 3.288(8) 124.0 1_655
C9 H9 O3 1.00 2.40 3.066(8) 123.8 .
C24 H24A O5 0.99 2.64 3.378(9) 131.2 .
C17 H17 O8 1.00 2.57 3.103(8) 113.3 .
C14 H14A O1 0.99 2.62 3.298(8) 125.7 .
C13 H13C O6 0.98 2.48 3.384(10) 152.7 .
C13 H13B O4 0.98 2.64 3.288(8) 124.0 1_655
C9 H9 O3 1.00 2.40 3.066(8) 123.8 .
C24 H24A O5 0.99 2.64 3.378(9) 131.2 .
C17 H17 O8 1.00 2.57 3.103(8) 113.3 .
C14 H14A O1 0.99 2.62 3.298(8) 125.7 .
C13 H13C O6 0.98 2.48 3.384(10) 152.7 .
C13 H13B O4 0.98 2.64 3.288(8) 124.0 1_655
C9 H9 O3 1.00 2.40 3.066(8) 123.8 .
C24 H24A O5 0.99 2.64 3.378(9) 131.2 .
C17 H17 O8 1.00 2.57 3.103(8) 113.3 .
C14 H14A O1 0.99 2.62 3.298(8) 125.7 .
C13 H13C O6 0.98 2.48 3.384(10) 152.7 .
C13 H13B O4 0.98 2.64 3.288(8) 124.0 1_655
C9 H9 O3 1.00 2.40 3.066(8) 123.8 .
C24 H24A O5 0.99 2.64 3.378(9) 131.2 .
C17 H17 O8 1.00 2.57 3.103(8) 113.3 .
C14 H14A O1 0.99 2.62 3.298(8) 125.7 .
C13 H13C O6 0.98 2.48 3.384(10) 152.7 .
C13 H13B O4 0.98 2.64 3.288(8) 124.0 1_655
C9 H9 O3 1.00 2.40 3.066(8) 123.8 .
C24 H24A O5 0.99 2.64 3.378(9) 131.2 .
C17 H17 O8 1.00 2.57 3.103(8) 113.3 .
C14 H14A O1 0.99 2.62 3.298(8) 125.7 .
C13 H13C O6 0.98 2.48 3.384(10) 152.7 .
C13 H13B O4 0.98 2.64 3.288(8) 124.0 1_655
C9 H9 O3 1.00 2.40 3.066(8) 123.8 .
C24 H24A O5 0.99 2.64 3.378(9) 131.2 .
C17 H17 O8 1.00 2.57 3.103(8) 113.3 .
C14 H14A O1 0.99 2.62 3.298(8) 125.7 .
C13 H13C O6 0.98 2.48 3.384(10) 152.7 .
C13 H13B O4 0.98 2.64 3.288(8) 124.0 1_655
C9 H9 O3 1.00 2.40 3.066(8) 123.8 .
C24 H24A O5 0.99 2.64 3.378(9) 131.2 .
C17 H17 O8 1.00 2.57 3.103(8) 113.3 .
C14 H14A O1 0.99 2.62 3.298(8) 125.7 .
C13 H13C O6 0.98 2.48 3.384(10) 152.7 .
C13 H13B O4 0.98 2.64 3.288(8) 124.0 1_655
C9 H9 O3 1.00 2.40 3.066(8) 123.8 .
C24 H24A O5 0.99 2.64 3.378(9) 131.2 .
C17 H17 O8 1.00 2.57 3.103(8) 113.3 .
C14 H14A O1 0.99 2.62 3.298(8) 125.7 .
C13 H13C O6 0.98 2.48 3.384(10) 152.7 .
C13 H13B O4 0.98 2.64 3.288(8) 124.0 1_655
C9 H9 O3 1.00 2.40 3.066(8) 123.8 .
C24 H24A O5 0.99 2.64 3.378(9) 131.2 .
C17 H17 O8 1.00 2.57 3.103(8) 113.3 .
C14 H14A O1 0.99 2.62 3.298(8) 125.7 .
C13 H13C O6 0.98 2.48 3.384(10) 152.7 .
C13 H13B O4 0.98 2.64 3.288(8) 124.0 1_655
C9 H9 O3 1.00 2.40 3.066(8) 123.8 .
C24 H24A O5 0.99 2.64 3.378(9) 131.2 .
C17 H17 O8 1.00 2.57 3.103(8) 113.3 .
C14 H14A O1 0.99 2.62 3.298(8) 125.7 .
C13 H13C O6 0.98 2.48 3.384(10) 152.7 .
C13 H13B O4 0.98 2.64 3.288(8) 124.0 1_655
C9 H9 O3 1.00 2.40 3.066(8) 123.8 .
C17 H17 O8 1.00 2.57 3.103(8) 113.3 .
C14 H14A O1 0.99 2.62 3.298(8) 125.7 .
C13 H13C O6 0.98 2.48 3.384(10) 152.7 .
C13 H13B O4 0.98 2.64 3.288(8) 124.0 1_655
C9 H9 O3 1.00 2.40 3.066(8) 123.8 .
C17 H17 O8 1.00 2.57 3.103(8) 113.3 .
C14 H14A O1 0.99 2.62 3.298(8) 125.7 .
C13 H13C O6 0.98 2.48 3.384(10) 152.7 .
C13 H13B O4 0.98 2.64 3.288(8) 124.0 1_655
C9 H9 O3 1.00 2.40 3.066(8) 123.8 .
C9 H9 O3 1.00 2.40 3.066(8) 123.8 .
C13 H13B O4 0.98 2.64 3.288(8) 124.0 1_655
C13 H13C O6 0.98 2.48 3.384(10) 152.7 .
C14 H14A O1 0.99 2.62 3.298(8) 125.7 .
C17 H17 O8 1.00 2.57 3.103(8) 113.3 .
C24 H24A O5 0.99 2.64 3.378(9) 131.2 .
C9 H9 O3 1.00 2.40 3.066(8) 123.8 .
C13 H13B O4 0.98 2.64 3.288(8) 124.0 1_655
C13 H13C O6 0.98 2.48 3.384(10) 152.7 .
C14 H14A O1 0.99 2.62 3.298(8) 125.7 .
C17 H17 O8 1.00 2.57 3.103(8) 113.3 .
C24 H24A O5 0.99 2.64 3.378(9) 131.2 .
C9 H9 O3 1.00 2.40 3.066(8) 123.8 .
C13 H13B O4 0.98 2.64 3.288(8) 124.0 1_655
C13 H13C O6 0.98 2.48 3.384(10) 152.7 .
C14 H14A O1 0.99 2.62 3.298(8) 125.7 .
C17 H17 O8 1.00 2.57 3.103(8) 113.3 .
C24 H24A O5 0.99 2.64 3.378(9) 131.2 .
C9 H9 O3 1.00 2.40 3.066(8) 123.8 .
C13 H13B O4 0.98 2.64 3.288(8) 124.0 1_655
C13 H13C O6 0.98 2.48 3.384(10) 152.7 .
C14 H14A O1 0.99 2.62 3.298(8) 125.7 .
C17 H17 O8 1.00 2.57 3.103(8) 113.3 .
C24 H24A O5 0.99 2.64 3.378(9) 131.2 .
C9 H9 O3 1.00 2.40 3.066(8) 123.8 .
C13 H13B O4 0.98 2.64 3.288(8) 124.0 1_655
C13 H13C O6 0.98 2.48 3.384(10) 152.7 .
C14 H14A O1 0.99 2.62 3.298(8) 125.7 .
C17 H17 O8 1.00 2.57 3.103(8) 113.3 .
C24 H24A O5 0.99 2.64 3.378(9) 131.2 .
C9 H9 O3 1.00 2.40 3.066(8) 123.8 .
C13 H13B O4 0.98 2.64 3.288(8) 124.0 1_655
C13 H13C O6 0.98 2.48 3.384(10) 152.7 .
C14 H14A O1 0.99 2.62 3.298(8) 125.7 .
C17 H17 O8 1.00 2.57 3.103(8) 113.3 .
C24 H24A O5 0.99 2.64 3.378(9) 131.2 .
C9 H9 O3 1.00 2.40 3.066(8) 123.8 .
C13 H13B O4 0.98 2.64 3.288(8) 124.0 1_655
C13 H13C O6 0.98 2.48 3.384(10) 152.7 .
C14 H14A O1 0.99 2.62 3.298(8) 125.7 .
C17 H17 O8 1.00 2.57 3.103(8) 113.3 .
C24 H24A O5 0.99 2.64 3.378(9) 131.2 .
C9 H9 O3 1.00 2.40 3.066(8) 123.8 .
C13 H13B O4 0.98 2.64 3.288(8) 124.0 1_655
C13 H13C O6 0.98 2.48 3.384(10) 152.7 .
C14 H14A O1 0.99 2.62 3.298(8) 125.7 .
C17 H17 O8 1.00 2.57 3.103(8) 113.3 .
C24 H24A O5 0.99 2.64 3.378(9) 131.2 .
C9 H9 O3 1.00 2.40 3.066(8) 123.8 .
C13 H13B O4 0.98 2.64 3.288(8) 124.0 1_655
C13 H13C O6 0.98 2.48 3.384(10) 152.7 .
C14 H14A O1 0.99 2.62 3.298(8) 125.7 .
C17 H17 O8 1.00 2.57 3.103(8) 113.3 .
C24 H24A O5 0.99 2.64 3.378(9) 131.2 .
C9 H9 O3 1.00 2.40 3.066(8) 123.8 .
C13 H13B O4 0.98 2.64 3.288(8) 124.0 1_655
C13 H13C O6 0.98 2.48 3.384(10) 152.7 .
C14 H14A O1 0.99 2.62 3.298(8) 125.7 .
C17 H17 O8 1.00 2.57 3.103(8) 113.3 .
C24 H24A O5 0.99 2.64 3.378(9) 131.2 .
C9 H9 O3 1.00 2.40 3.066(8) 123.8 .
C13 H13B O4 0.98 2.64 3.288(8) 124.0 1_655
C13 H13C O6 0.98 2.48 3.384(10) 152.7 .
C14 H14A O1 0.99 2.62 3.298(8) 125.7 .
C17 H17 O8 1.00 2.57 3.103(8) 113.3 .
C24 H24A O5 0.99 2.64 3.378(9) 131.2 .
C9 H9 O3 1.00 2.40 3.066(8) 123.8 .
C13 H13B O4 0.98 2.64 3.288(8) 124.0 1_655
C13 H13C O6 0.98 2.48 3.384(10) 152.7 .
C14 H14A O1 0.99 2.62 3.298(8) 125.7 .
C17 H17 O8 1.00 2.57 3.103(8) 113.3 .
C24 H24A O5 0.99 2.64 3.378(9) 131.2 .
C9 H9 O3 1.00 2.40 3.066(8) 123.8 .
C13 H13B O4 0.98 2.64 3.288(8) 124.0 1_655
C13 H13C O6 0.98 2.48 3.384(10) 152.7 .
C14 H14A O1 0.99 2.62 3.298(8) 125.7 .
C17 H17 O8 1.00 2.57 3.103(8) 113.3 .
C24 H24A O5 0.99 2.64 3.378(9) 131.2 .
C8 H8 O1 1.00 2.58 3.577(8) 175.6 5_655
C9 H9 O3 1.00 2.40 3.066(8) 123.8 .
C13 H13B O4 0.98 2.64 3.288(8) 124.0 1_655
C13 H13C O6 0.98 2.48 3.384(10) 152.7 .
C14 H14A O1 0.99 2.62 3.298(8) 125.7 .
C17 H17 O8 1.00 2.57 3.103(8) 113.3 .
C24 H24A O5 0.99 2.64 3.378(9) 131.2 .

loop_
_geom_torsion_atom_site_label_1
_geom_torsion_atom_site_label_2
_geom_torsion_atom_site_label_3
_geom_torsion_atom_site_label_4
_geom_torsion
C9 N1 C1 O1 -11.6(9)
C8 N1 C1 O1 179.3(5)
C9 N1 C1 C2 166.4(5)
C8 N1 C1 C2 -2.8(6)
O1 C1 C2 C7 178.1(6)
N1 C1 C2 C7 0.3(6)
O1 C1 C2 C3 4.3(11)
N1 C1 C2 C3 -173.5(6)
C7 C2 C3 C4 -1.1(9)
C1 C2 C3 C4 172.0(5)
C2 C3 C4 C5 1.2(9)
C3 C4 C5 C6 0.4(10)
C4 C5 C6 C7 -2.1(10)
C3 C2 C7 C6 -0.6(9)
C1 C2 C7 C6 -174.9(5)
C3 C2 C7 C8 176.5(5)
C1 C2 C7 C8 2.2(7)
C5 C6 C7 C2 2.2(9)
C5 C6 C7 C8 -174.3(6)
C12 O2 C8 N1 -87.3(6)
C12 O2 C8 C7 159.1(5)
C1 N1 C8 O2 -113.8(5)
C9 N1 C8 O2 76.9(6)
C1 N1 C8 C7 4.0(6)
C9 N1 C8 C7 -165.3(5)
C2 C7 C8 O2 113.5(5)
C6 C7 C8 O2 -69.7(8)
C2 C7 C8 N1 -3.7(6)
C6 C7 C8 N1 173.1(6)
C1 N1 C9 C11 -25.3(8)
C8 N1 C9 C11 142.7(5)
C1 N1 C9 C10 78.3(7)
C8 N1 C9 C10 -113.7(6)
C11 N2 C10 C14 -111.3(6)
C17 N2 C10 C14 77.6(8)
C11 N2 C10 C9 4.1(4)
C17 N2 C10 C9 -167.0(6)
N1 C9 C10 N2 -126.5(5)
C11 C9 C10 N2 -3.7(4)
N1 C9 C10 C14 -8.7(8)
C11 C9 C10 C14 114.1(5)
C17 N2 C11 O4 -7.7(11)
C10 N2 C11 O4 -179.3(7)
C17 N2 C11 C9 167.4(6)
C10 N2 C11 C9 -4.3(5)
N1 C9 C11 O4 -57.0(10)
C10 C9 C11 O4 178.6(8)
N1 C9 C11 N2 128.3(5)
C10 C9 C11 N2 3.9(4)
C8 O2 C12 O3 1.7(9)
C8 O2 C12 C13 -179.2(5)
C15 O5 C14 C10 -87.5(6)
N2 C10 C14 O5 -88.7(7)
C9 C10 C14 O5 171.5(4)
C14 O5 C15 O6 4.9(9)
C14 O5 C15 C16 -176.1(5)
C11 N2 C17 C18 -107.3(7)
C10 N2 C17 C18 60.9(9)
C11 N2 C17 C24 128.2(6)
C10 N2 C17 C24 -63.6(8)
N2 C17 C18 C19 105.4(7)
C24 C17 C18 C19 -129.3(6)
N2 C17 C18 C23 -72.1(8)
C24 C17 C18 C23 53.2(8)
C23 C18 C19 C20 1.5(10)
C17 C18 C19 C20 -176.1(6)
C18 C19 C20 C21 -1.2(11)
C19 C20 C21 C22 0.2(11)
C20 C21 C22 C23 0.4(11)
C21 C22 C23 C18 0.0(11)
C19 C18 C23 C22 -0.9(10)
C17 C18 C23 C22 176.6(6)
C25 O7 C24 C17 -74.8(7)
N2 C17 C24 O7 -52.5(7)
C18 C17 C24 O7 -178.2(5)
C24 O7 C25 O8 -8.4(10)
C24 O7 C25 C26 171.3(6)
